data_1554200
loop_
_publ_author_name
'Seki, Tomohiro'
'Ida, Kentaro'
'Ito, Hajime'

_publ_section_title
;
 A meta-diisocyanide benzene-based aryl gold isocyanide complex exhibiting
 multiple solid-state molecular arrangements and luminescent
 mechanochromism
;
_journal_issue 6
_journal_name_full 'Materials Chemistry Frontiers'
_journal_page_first 1195
_journal_paper_doi 10.1039/C8QM00074C
_journal_volume 2
_journal_year 2018
_chemical_formula_moiety 'C28 H20 Au2 F10 N2 O2'
_chemical_formula_sum 'C28 H20 Au2 F10 N2 O2'
_chemical_formula_weight 1000.40
_chemical_name_systematic Gold-complex
_space_group_crystal_system monoclinic
_space_group_IT_number 14
_space_group_name_Hall '-P 2yn'
_space_group_name_H-M_alt 'P 1 21/n 1'
_atom_sites_solution_hydrogens geom
_atom_sites_solution_primary direct
_atom_sites_solution_secondary difmap
_audit_update_record
;
2018-01-31 deposited with the CCDC.
2018-04-24 downloaded from the CCDC.
;
_cell_angle_alpha 90.0000
_cell_angle_beta 98.181(2)
_cell_angle_gamma 90.0000
_cell_formula_units_Z 4
_cell_length_a 8.4401(7)
_cell_length_b 17.3470(13)
_cell_length_c 19.5954(15)
_cell_measurement_reflns_used 17127
_cell_measurement_temperature 123
_cell_measurement_theta_max 27.39
_cell_measurement_theta_min 2.98
_cell_volume 2839.8(4)
_computing_cell_refinement 'RAPID AUTO'
_computing_data_collection 'RAPID AUTO (Rigaku, ????)'
_computing_data_reduction 'RAPID AUTO'
_computing_molecular_graphics 'CrystalStructure 4.2.2'
_computing_publication_material 'CrystalStructure 4.2.2 (Rigaku, 2016)'
_computing_structure_refinement 'SHELXL Version 2014/7 (Sheldrick, 2008)'
_computing_structure_solution 'SHELXS97 (Sheldrick, 2008)'
_diffrn_ambient_temperature 123
_diffrn_detector_area_resol_mean 10.000
_diffrn_measured_fraction_theta_full 0.998
_diffrn_measured_fraction_theta_max 0.998
_diffrn_measurement_device_type 'Rigaku R-AXIS RAPID'
_diffrn_measurement_method \w
_diffrn_radiation_type 'Mo K\a'
_diffrn_radiation_wavelength 0.71075
_diffrn_reflns_av_R_equivalents 0.1579
_diffrn_reflns_Laue_measured_fraction_full 0.998
_diffrn_reflns_Laue_measured_fraction_max 0.998
_diffrn_reflns_limit_h_max 10
_diffrn_reflns_limit_h_min -10
_diffrn_reflns_limit_k_max 21
_diffrn_reflns_limit_k_min -20
_diffrn_reflns_limit_l_max 24
_diffrn_reflns_limit_l_min -24
_diffrn_reflns_number 23997
_diffrn_reflns_point_group_measured_fraction_full 0.998
_diffrn_reflns_point_group_measured_fraction_max 0.998
_diffrn_reflns_theta_full 25.242
_diffrn_reflns_theta_max 25.999
_diffrn_reflns_theta_min 3.026
_diffrn_standards_number 0
_exptl_absorpt_coefficient_mu 10.453
_exptl_absorpt_correction_T_max 0.227
_exptl_absorpt_correction_T_min 0.032
_exptl_absorpt_correction_type multi-scan
_exptl_absorpt_process_details 'ABSCOR (Rigaku, 1995)'
_exptl_crystal_colour colorless
_exptl_crystal_density_diffrn 2.340
_exptl_crystal_density_method 'not measured'
_exptl_crystal_description platelet
_exptl_crystal_F_000 1864.00
_exptl_crystal_preparation Luminescent
_exptl_crystal_recrystallization_method 'Re-crystallisation from solvent: THF'
_exptl_crystal_size_max 0.379
_exptl_crystal_size_mid 0.266
_exptl_crystal_size_min 0.142
_refine_diff_density_max 2.30
_refine_diff_density_min -3.26
_refine_ls_extinction_method none
_refine_ls_goodness_of_fit_ref 0.990
_refine_ls_hydrogen_treatment constr
_refine_ls_number_parameters 425
_refine_ls_number_reflns 5575
_refine_ls_number_restraints 163
_refine_ls_R_factor_all 0.0789
_refine_ls_R_factor_gt 0.0623
_refine_ls_shift/su_max 0.001
_refine_ls_structure_factor_coef Fsqd
_refine_ls_weighting_details 'w = 1/[\s^2^(Fo^2^)+(0.0556P)^2^] where P=(Fo^2^+2Fc^2^)/3'
_refine_ls_weighting_scheme calc
_refine_ls_wR_factor_gt 0.1420
_refine_ls_wR_factor_ref 0.1544
_reflns_Friedel_coverage 0.000
_reflns_number_gt 4119
_reflns_number_total 5575
_reflns_threshold_expression F^2^>2.0\s(F^2^)
_cod_data_source_file c8qm00074c2.cif
_cod_data_source_block IDA-130-8
_cod_database_code 1554200

loop_
_space_group_symop_id
_space_group_symop_operation_xyz
1 +X,+Y,+Z
2 1/2-X,1/2+Y,1/2-Z
3 -X,-Y,-Z
4 -1/2+X,-1/2-Y,-1/2+Z

loop_
_atom_site_label
_atom_site_type_symbol
_atom_site_fract_x
_atom_site_fract_y
_atom_site_fract_z
_atom_site_U_iso_or_equiv
_atom_site_adp_type
_atom_site_occupancy
_atom_site_site_symmetry_order
_atom_site_calc_flag
_atom_site_refinement_flags_posn
_atom_site_refinement_flags_adp
_atom_site_refinement_flags_occupancy
_atom_site_disorder_assembly
_atom_site_disorder_group
Au1 Au 0.17257(5) 0.68807(2) 0.08737(2) 0.04043(17) Uani 1 1 d . . . . .
Au2 Au 1.04848(5) 0.79244(3) 0.50326(2) 0.04586(18) Uani 1 1 d . . . . .
F9 F 1.1528(7) 0.8738(4) 0.6478(4) 0.0607(18) Uani 1 1 d . . . . .
F12 F 0.0266(8) 0.7032(3) -0.0716(3) 0.0503(16) Uani 1 1 d . . . . .
F13 F -0.2093(8) 0.6279(4) -0.1492(3) 0.0572(17) Uani 1 1 d . . . . .
F14 F -0.0474(7) 0.5460(3) 0.1182(3) 0.0515(16) Uani 1 1 d . . . . .
F21 F -0.3705(7) 0.5141(4) -0.0949(4) 0.0600(18) Uani 1 1 d . . . . .
F22 F -0.2905(7) 0.4753(4) 0.0403(3) 0.0560(17) Uani 1 1 d . . . . .
F32 F 1.3639(10) 0.8335(5) 0.7571(4) 0.084(2) Uani 1 1 d . . . . .
F33 F 1.5403(10) 0.7026(5) 0.7546(4) 0.090(3) Uani 1 1 d . . . . .
F34 F 1.2842(10) 0.6494(5) 0.5320(4) 0.089(3) Uani 1 1 d . . . . .
O39 O 0.4375(11) 0.6512(5) 0.2973(6) 0.078(3) Uani 1 1 d . U . . .
N15 N 0.4116(10) 0.7921(5) 0.1807(5) 0.041(2) Uani 1 1 d . . . . .
N23 N 0.8179(10) 0.8386(5) 0.3728(5) 0.041(2) Uani 1 1 d . . . . .
C3 C 0.0034(11) 0.6272(5) 0.0278(5) 0.037(2) Uani 1 1 d . . . . .
C4 C -0.0473(11) 0.6459(6) -0.0401(5) 0.037(2) Uani 1 1 d . . . . .
C5 C -0.1698(11) 0.6067(6) -0.0822(5) 0.039(2) Uani 1 1 d . . . . .
C6 C -0.2479(12) 0.5508(6) -0.0558(6) 0.047(3) Uani 1 1 d . . . . .
C7 C 0.3265(12) 0.7513(7) 0.1468(6) 0.045(3) Uani 1 1 d . . . . .
C8 C -0.0817(12) 0.5695(6) 0.0522(6) 0.043(3) Uani 1 1 d . . . . .
C10 C 0.5240(12) 0.8423(6) 0.2186(5) 0.041(2) Uani 1 1 d . . . . .
C11 C 0.6133(11) 0.8149(6) 0.2795(5) 0.034(2) Uani 1 1 d . . . . .
H11 H 0.5989 0.7642 0.2961 0.041 Uiso 1 1 calc R U . . .
C16 C 0.7220(11) 0.8646(5) 0.3138(5) 0.036(2) Uani 1 1 d . . . . .
C17 C 0.7462(13) 0.9386(6) 0.2900(6) 0.048(3) Uani 1 1 d . . . . .
H17 H 0.8234 0.9716 0.3151 0.057 Uiso 1 1 calc R U . . .
C18 C 0.6566(15) 0.9635(7) 0.2296(6) 0.056(3) Uani 1 1 d . . . . .
H18 H 0.6712 1.0142 0.2132 0.067 Uiso 1 1 calc R U . . .
C19 C 0.5468(13) 0.9154(6) 0.1932(6) 0.049(3) Uani 1 1 d . . . . .
H19 H 0.4870 0.9320 0.1510 0.059 Uiso 1 1 calc R U . . .
C20 C -0.2109(12) 0.5306(6) 0.0122(6) 0.041(2) Uani 1 1 d . . . . .
C24 C 0.9001(14) 0.8208(6) 0.4222(6) 0.047(3) Uani 1 1 d . . . . .
C25 C 1.2097(12) 0.7615(7) 0.5865(6) 0.045(3) Uani 1 1 d . . . . .
C26 C 1.3011(15) 0.6973(7) 0.5874(7) 0.055(3) Uani 1 1 d . . . . .
F49 F 1.4977(10) 0.6120(5) 0.6437(5) 0.100(3) Uani 1 1 d . . . . .
C28 C 1.4321(15) 0.7229(8) 0.6988(7) 0.060(3) Uani 1 1 d . . . . .
C29 C 1.3418(15) 0.7897(8) 0.6999(7) 0.056(3) Uani 1 1 d . . . . .
C30 C 1.2395(15) 0.8061(7) 0.6449(7) 0.053(3) Uani 1 1 d . . . . .
C31 C 1.4089(15) 0.6772(7) 0.6443(8) 0.061(3) Uani 1 1 d . . . . .
C35 C 0.3085(16) 0.6583(8) 0.3333(9) 0.077(4) Uani 1 1 d . U . . .
H35A H 0.2381 0.7010 0.3141 0.092 Uiso 1 1 calc R U . . .
H35B H 0.3463 0.6694 0.3825 0.092 Uiso 1 1 calc R U . . .
C36 C 0.221(2) 0.5853(10) 0.3266(10) 0.107(5) Uani 1 1 d . U . . .
H36A H 0.2505 0.5529 0.3680 0.128 Uiso 1 1 calc R U . . .
H36B H 0.1040 0.5946 0.3206 0.128 Uiso 1 1 calc R U . . .
C37 C 0.2649(18) 0.5494(10) 0.2683(9) 0.095(5) Uani 1 1 d . U . . .
H37A H 0.1856 0.5604 0.2272 0.114 Uiso 1 1 calc R U . . .
H37B H 0.2721 0.4929 0.2750 0.114 Uiso 1 1 calc R U . . .
C38 C 0.4184(17) 0.5808(8) 0.2601(9) 0.086(4) Uani 1 1 d . U . . .
H38A H 0.5043 0.5443 0.2781 0.103 Uiso 1 1 calc R U . . .
H38B H 0.4244 0.5902 0.2107 0.103 Uiso 1 1 calc R U . . .
O41 O 0.250(4) 0.8989(16) -0.0786(11) 0.143(6) Uani 0.5 1 d G U P A 1
C40 C 0.128(2) 0.9147(19) -0.0372(17) 0.135(7) Uani 0.5 1 d G U P A 1
H40A H 0.0608 0.9581 -0.0571 0.162 Uiso 0.5 1 calc R U P A 1
H40B H 0.0592 0.8688 -0.0353 0.162 Uiso 0.5 1 calc R U P A 1
C42 C 0.204(4) 0.934(2) 0.0300(14) 0.151(11) Uani 0.5 1 d G U P A 1
H42A H 0.1711 0.8973 0.0642 0.181 Uiso 0.5 1 calc R U P A 1
H42B H 0.1727 0.9866 0.0424 0.181 Uiso 0.5 1 calc R U P A 1
C43 C 0.372(3) 0.930(2) 0.0302(13) 0.119(7) Uani 0.5 1 d G U P A 1
H43A H 0.4214 0.9809 0.0427 0.143 Uiso 0.5 1 calc R U P A 1
H43B H 0.4199 0.8916 0.0645 0.143 Uiso 0.5 1 calc R U P A 1
C44 C 0.400(3) 0.9084(17) -0.0369(15) 0.132(6) Uani 0.5 1 d G U P A 1
H44A H 0.4616 0.8596 -0.0348 0.158 Uiso 0.5 1 calc R U P A 1
H44B H 0.4632 0.9489 -0.0566 0.158 Uiso 0.5 1 calc R U P A 1
O41B O 0.357(3) 0.9460(16) -0.0933(12) 0.137(6) Uani 0.5 1 d G U P B 2
C45 C 0.280(4) 0.9896(13) -0.0462(17) 0.145(7) Uani 0.5 1 d G U P B 2
H45A H 0.1853 1.0164 -0.0710 0.174 Uiso 0.5 1 calc R U P B 2
H45B H 0.3542 1.0288 -0.0231 0.174 Uiso 0.5 1 calc R U P B 2
C46 C 0.232(4) 0.938(2) 0.0032(14) 0.148(7) Uani 0.5 1 d G U P B 2
H46A H 0.1146 0.9399 0.0021 0.177 Uiso 0.5 1 calc R U P B 2
H46B H 0.2835 0.9524 0.0501 0.177 Uiso 0.5 1 calc R U P B 2
C47 C 0.280(4) 0.8625(16) -0.0133(16) 0.133(6) Uani 0.5 1 d G U P B 2
H47A H 0.1851 0.8283 -0.0223 0.160 Uiso 0.5 1 calc R U P B 2
H47B H 0.3540 0.8407 0.0256 0.160 Uiso 0.5 1 calc R U P B 2
C48 C 0.357(4) 0.8675(14) -0.0730(16) 0.144(7) Uani 0.5 1 d G U P B 2
H48A H 0.4683 0.8482 -0.0626 0.173 Uiso 0.5 1 calc R U P B 2
H48B H 0.2994 0.8358 -0.1105 0.173 Uiso 0.5 1 calc R U P B 2

loop_
_atom_site_aniso_label
_atom_site_aniso_U_11
_atom_site_aniso_U_22
_atom_site_aniso_U_33
_atom_site_aniso_U_23
_atom_site_aniso_U_13
_atom_site_aniso_U_12
Au1 0.0364(3) 0.0589(3) 0.0249(3) -0.00583(18) 0.0008(2) 0.00398(16)
Au2 0.0455(3) 0.0610(3) 0.0288(3) 0.00781(19) -0.0027(2) -0.00563(18)
F9 0.059(4) 0.078(5) 0.045(4) -0.011(4) 0.007(3) -0.007(3)
F12 0.060(4) 0.063(4) 0.028(4) 0.011(3) 0.003(3) -0.008(3)
F13 0.070(4) 0.070(4) 0.027(4) 0.004(3) -0.010(3) -0.009(3)
F14 0.065(4) 0.060(4) 0.027(4) 0.008(3) -0.001(3) 0.008(3)
F21 0.048(4) 0.077(4) 0.051(5) -0.013(4) -0.004(3) -0.010(3)
F22 0.063(4) 0.062(4) 0.046(4) 0.002(3) 0.017(3) -0.010(3)
F32 0.092(6) 0.127(7) 0.028(4) -0.016(4) -0.008(4) -0.035(5)
F33 0.072(5) 0.144(8) 0.046(5) 0.047(5) -0.021(4) -0.010(5)
F34 0.110(6) 0.089(6) 0.061(6) -0.024(5) -0.017(5) 0.026(5)
O39 0.080(6) 0.068(5) 0.089(8) 0.002(5) 0.021(5) -0.020(4)
N15 0.035(5) 0.060(6) 0.025(5) -0.010(4) -0.007(4) 0.011(4)
N23 0.047(5) 0.046(5) 0.030(5) -0.003(4) -0.001(4) -0.006(4)
C3 0.035(5) 0.045(5) 0.033(6) 0.002(5) 0.012(5) 0.006(4)
C4 0.033(5) 0.046(6) 0.033(6) 0.005(5) 0.011(5) 0.001(4)
C5 0.039(6) 0.049(6) 0.026(6) -0.008(5) -0.006(5) -0.003(4)
C6 0.036(6) 0.060(7) 0.045(7) -0.014(6) 0.006(5) 0.001(5)
C7 0.040(6) 0.068(7) 0.024(6) 0.004(5) 0.000(5) 0.011(5)
C8 0.043(6) 0.059(6) 0.030(6) 0.002(5) 0.010(5) 0.013(5)
C10 0.046(6) 0.054(6) 0.022(5) -0.022(5) 0.006(5) 0.000(5)
C11 0.032(5) 0.055(6) 0.017(5) -0.002(4) 0.008(4) -0.001(4)
C16 0.043(6) 0.041(5) 0.023(5) -0.005(4) 0.003(5) 0.005(4)
C17 0.059(7) 0.046(6) 0.038(7) -0.005(5) 0.005(6) -0.001(5)
C18 0.087(9) 0.044(6) 0.033(7) 0.002(6) 0.001(6) 0.000(6)
C19 0.064(7) 0.058(7) 0.021(6) -0.002(5) -0.007(5) 0.014(5)
C20 0.037(5) 0.051(6) 0.039(7) -0.006(5) 0.013(5) -0.007(4)
C24 0.055(7) 0.052(6) 0.032(7) 0.000(5) -0.001(6) -0.008(5)
C25 0.039(6) 0.062(7) 0.033(7) 0.012(5) 0.002(5) -0.010(5)
C26 0.055(7) 0.075(8) 0.031(7) 0.012(6) -0.009(6) 0.002(6)
F49 0.106(6) 0.080(5) 0.104(8) 0.012(5) -0.020(6) 0.031(5)
C28 0.054(8) 0.092(9) 0.032(7) 0.015(7) 0.000(6) -0.021(7)
C29 0.055(7) 0.080(9) 0.031(7) -0.002(6) -0.003(6) -0.025(6)
C30 0.051(7) 0.063(7) 0.041(8) 0.013(6) -0.005(6) -0.016(5)
C31 0.058(8) 0.066(8) 0.056(9) 0.011(7) 0.000(7) -0.002(6)
C35 0.068(8) 0.076(8) 0.088(11) -0.013(7) 0.015(8) -0.005(7)
C36 0.099(11) 0.116(12) 0.114(14) -0.019(11) 0.046(10) -0.037(9)
C37 0.105(11) 0.116(11) 0.074(10) -0.036(8) 0.049(9) -0.050(9)
C38 0.087(10) 0.083(9) 0.092(12) -0.020(8) 0.033(8) -0.015(8)
O41 0.143(6) 0.143(6) 0.143(6) 0.0000(5) 0.0203(10) 0.0000(5)
C40 0.135(7) 0.135(7) 0.135(7) 0.0000(5) 0.0193(11) 0.0000(5)
C42 0.151(11) 0.151(11) 0.151(11) 0.0000(5) 0.0215(16) 0.0000(5)
C43 0.119(7) 0.119(7) 0.119(7) 0.0001(5) 0.0168(11) 0.0000(5)
C44 0.132(6) 0.132(6) 0.132(6) 0.0000(5) 0.0188(10) 0.0000(5)
O41B 0.137(6) 0.137(6) 0.137(6) 0.0000(5) 0.0195(10) 0.0000(5)
C45 0.145(7) 0.145(7) 0.145(7) 0.0000(5) 0.0206(11) 0.0000(5)
C46 0.148(7) 0.148(7) 0.148(7) 0.0000(5) 0.0211(11) 0.0000(5)
C47 0.133(6) 0.133(6) 0.133(6) 0.0000(5) 0.0190(11) 0.0000(5)
C48 0.144(7) 0.144(7) 0.144(7) 0.0000(5) 0.0205(11) 0.0000(5)

loop_
_atom_type_symbol
_atom_type_description
_atom_type_scat_dispersion_real
_atom_type_scat_dispersion_imag
_atom_type_scat_source
C C 0.0033 0.0016
;
International Tables for Crystallography
(Vol. C, Tables 4.2.6.8 and 6.1.1.4)
;
H H 0.0000 0.0000
;
International Tables for Crystallography
(Vol. C, Table 6.1.1.4)
;
Au Au -2.0133 8.8022
;
International Tables for Crystallography
(Vol. C, Tables 4.2.6.8 and 6.1.1.4)
;
F F 0.0171 0.0103
;
International Tables for Crystallography
(Vol. C, Tables 4.2.6.8 and 6.1.1.4)
;
N N 0.0061 0.0033
;
International Tables for Crystallography
(Vol. C, Tables 4.2.6.8 and 6.1.1.4)
;
O O 0.0106 0.0060
;
International Tables for Crystallography
(Vol. C, Tables 4.2.6.8 and 6.1.1.4)
;

loop_
_geom_angle_atom_site_label_1
_geom_angle_atom_site_label_2
_geom_angle_atom_site_label_3
_geom_angle
C7 Au1 C3 176.4(4)
C24 Au2 C25 178.1(5)
C35 O39 C38 107.3(10)
C7 N15 C10 175.7(10)
C24 N23 C16 176.6(10)
C8 C3 C4 114.0(10)
C8 C3 Au1 123.4(8)
C4 C3 Au1 122.3(7)
F12 C4 C3 120.6(9)
F12 C4 C5 115.6(9)
C3 C4 C5 123.7(9)
C6 C5 F13 120.7(9)
C6 C5 C4 119.6(10)
F13 C5 C4 119.7(9)
C5 C6 F21 120.5(11)
C5 C6 C20 120.7(10)
F21 C6 C20 118.7(10)
N15 C7 Au1 176.1(9)
F14 C8 C3 120.6(10)
F14 C8 C20 115.4(9)
C3 C8 C20 124.0(10)
C19 C10 C11 122.1(10)
C19 C10 N15 119.4(10)
C11 C10 N15 118.5(9)
C16 C11 C10 116.6(9)
C16 C11 H11 121.7
C10 C11 H11 121.7
C11 C16 C17 122.7(10)
C11 C16 N23 118.4(9)
C17 C16 N23 118.8(9)
C16 C17 C18 119.2(10)
C16 C17 H17 120.4
C18 C17 H17 120.4
C19 C18 C17 120.2(10)
C19 C18 H18 119.9
C17 C18 H18 119.9
C18 C19 C10 119.3(10)
C18 C19 H19 120.4
C10 C19 H19 120.4
F22 C20 C6 121.8(10)
F22 C20 C8 120.4(10)
C6 C20 C8 117.8(9)
N23 C24 Au2 177.0(10)
C26 C25 C30 114.5(11)
C26 C25 Au2 122.8(9)
C30 C25 Au2 122.6(9)
C25 C26 F34 119.8(11)
C25 C26 C31 121.9(13)
F34 C26 C31 118.3(12)
C31 C28 F33 119.9(14)
C31 C28 C29 119.6(13)
F33 C28 C29 120.5(13)
C30 C29 F32 123.9(14)
C30 C29 C28 117.8(13)
F32 C29 C28 118.3(13)
C29 C30 C25 125.6(13)
C29 C30 F9 116.0(12)
C25 C30 F9 118.4(11)
C28 C31 F49 119.1(13)
C28 C31 C26 120.5(13)
F49 C31 C26 120.4(13)
O39 C35 C36 107.5(12)
O39 C35 H35A 110.2
C36 C35 H35A 110.2
O39 C35 H35B 110.2
C36 C35 H35B 110.2
H35A C35 H35B 108.5
C37 C36 C35 105.6(13)
C37 C36 H36A 110.6
C35 C36 H36A 110.6
C37 C36 H36B 110.6
C35 C36 H36B 110.6
H36A C36 H36B 108.7
C36 C37 C38 105.7(13)
C36 C37 H37A 110.6
C38 C37 H37A 110.6
C36 C37 H37B 110.6
C38 C37 H37B 110.6
H37A C37 H37B 108.7
O39 C38 C37 107.9(12)
O39 C38 H38A 110.1
C37 C38 H38A 110.1
O39 C38 H38B 110.1
C37 C38 H38B 110.1
H38A C38 H38B 108.4
C40 O41 C44 108.0
C42 C40 O41 108.0
C42 C40 H40A 110.1
O41 C40 H40A 110.1
C42 C40 H40B 110.1
O41 C40 H40B 110.1
H40A C40 H40B 108.4
C40 C42 C43 108.0
C40 C42 H42A 110.1
C43 C42 H42A 110.1
C40 C42 H42B 110.1
C43 C42 H42B 110.1
H42A C42 H42B 108.4
C44 C43 C42 108.0
C44 C43 H43A 110.1
C42 C43 H43A 110.1
C44 C43 H43B 110.1
C42 C43 H43B 110.1
H43A C43 H43B 108.4
C43 C44 O41 108.0
C43 C44 H44A 110.1
O41 C44 H44A 110.1
C43 C44 H44B 110.1
O41 C44 H44B 110.1
H44A C44 H44B 108.4
C45 O41B C48 108.0
O41B C45 C46 108.0
O41B C45 H45A 110.1
C46 C45 H45A 110.1
O41B C45 H45B 110.1
C46 C45 H45B 110.1
H45A C45 H45B 108.4
C45 C46 C47 108.0
C45 C46 H46A 110.1
C47 C46 H46A 110.1
C45 C46 H46B 110.1
C47 C46 H46B 110.1
H46A C46 H46B 108.4
C46 C47 C48 108.0
C46 C47 H47A 110.1
C48 C47 H47A 110.1
C46 C47 H47B 110.1
C48 C47 H47B 110.1
H47A C47 H47B 108.4
O41B C48 C47 108.0
O41B C48 H48A 110.1
C47 C48 H48A 110.1
O41B C48 H48B 110.1
C47 C48 H48B 110.1
H48A C48 H48B 108.4

loop_
_geom_bond_atom_site_label_1
_geom_bond_atom_site_label_2
_geom_bond_distance
Au1 C7 1.954(12)
Au1 C3 2.010(10)
Au2 C24 1.942(12)
Au2 C25 2.041(11)
F9 C30 1.389(14)
F12 C4 1.367(11)
F13 C5 1.358(11)
F14 C8 1.347(12)
F21 C6 1.355(12)
F22 C20 1.335(11)
F32 C29 1.345(14)
F33 C28 1.367(14)
F34 C26 1.359(14)
O39 C35 1.385(15)
O39 C38 1.419(16)
N15 C7 1.150(13)
N15 C10 1.417(13)
N23 C24 1.150(14)
N23 C16 1.389(13)
C3 C8 1.358(14)
C3 C4 1.377(14)
C4 C5 1.403(13)
C5 C6 1.319(15)
C6 C20 1.369(16)
C8 C20 1.420(15)
C10 C19 1.385(15)
C10 C11 1.401(15)
C11 C16 1.365(13)
C11 H11 0.9500
C16 C17 1.390(14)
C17 C18 1.381(16)
C17 H17 0.9500
C18 C19 1.370(15)
C18 H18 0.9500
C19 H19 0.9500
C25 C26 1.353(16)
C25 C30 1.377(17)
C26 C31 1.379(18)
F49 C31 1.358(14)
C28 C31 1.321(19)
C28 C29 1.39(2)
C29 C30 1.313(18)
C35 C36 1.463(19)
C35 H35A 0.9900
C35 H35B 0.9900
C36 C37 1.398(19)
C36 H36A 0.9900
C36 H36B 0.9900
C37 C38 1.436(16)
C37 H37A 0.9900
C37 H37B 0.9900
C38 H38A 0.9900
C38 H38B 0.9900
O41 C40 1.4200
O41 C44 1.4200
C40 C42 1.4200
C40 H40A 0.9900
C40 H40B 0.9900
C42 C43 1.4200
C42 H42A 0.9900
C42 H42B 0.9900
C43 C44 1.4200
C43 H43A 0.9900
C43 H43B 0.9900
C44 H44A 0.9900
C44 H44B 0.9900
O41B C45 1.4200
O41B C48 1.4200
C45 C46 1.4200
C45 H45A 0.9900
C45 H45B 0.9900
C46 C47 1.4200
C46 H46A 0.9900
C46 H46B 0.9900
C47 C48 1.4200
C47 H47A 0.9900
C47 H47B 0.9900
C48 H48A 0.9900
C48 H48B 0.9900

loop_
_geom_torsion_atom_site_label_1
_geom_torsion_atom_site_label_2
_geom_torsion_atom_site_label_3
_geom_torsion_atom_site_label_4
_geom_torsion
C8 C3 C4 F12 179.7(8)
Au1 C3 C4 F12 5.9(13)
C8 C3 C4 C5 -3.3(14)
Au1 C3 C4 C5 -177.2(7)
F12 C4 C5 C6 -179.7(9)
C3 C4 C5 C6 3.2(16)
F12 C4 C5 F13 -1.3(13)
C3 C4 C5 F13 -178.4(9)
F13 C5 C6 F21 -0.8(15)
C4 C5 C6 F21 177.6(8)
F13 C5 C6 C20 -178.3(9)
C4 C5 C6 C20 0.1(16)
C4 C3 C8 F14 -178.8(9)
Au1 C3 C8 F14 -5.0(13)
C4 C3 C8 C20 0.5(14)
Au1 C3 C8 C20 174.2(7)
C19 C10 C11 C16 1.6(14)
N15 C10 C11 C16 179.0(8)
C10 C11 C16 C17 -0.7(14)
C10 C11 C16 N23 -177.3(8)
C11 C16 C17 C18 0.4(16)
N23 C16 C17 C18 176.9(10)
C16 C17 C18 C19 -0.8(17)
C17 C18 C19 C10 1.6(17)
C11 C10 C19 C18 -2.0(16)
N15 C10 C19 C18 -179.4(9)
C5 C6 C20 F22 178.6(9)
F21 C6 C20 F22 1.1(15)
C5 C6 C20 C8 -2.7(16)
F21 C6 C20 C8 179.8(8)
F14 C8 C20 F22 0.5(13)
C3 C8 C20 F22 -178.8(9)
F14 C8 C20 C6 -178.2(9)
C3 C8 C20 C6 2.5(15)
C30 C25 C26 F34 -178.9(11)
Au2 C25 C26 F34 -1.8(16)
C30 C25 C26 C31 3.2(17)
Au2 C25 C26 C31 -179.7(9)
C31 C28 C29 C30 -2.2(19)
F33 C28 C29 C30 -179.8(10)
C31 C28 C29 F32 177.6(11)
F33 C28 C29 F32 0.0(18)
F32 C29 C30 C25 -177.7(11)
C28 C29 C30 C25 2(2)
F32 C29 C30 F9 0.9(18)
C28 C29 C30 F9 -179.3(10)
C26 C25 C30 C29 -2.6(18)
Au2 C25 C30 C29 -179.7(10)
C26 C25 C30 F9 178.9(10)
Au2 C25 C30 F9 1.8(14)
F33 C28 C31 F49 -2.3(18)
C29 C28 C31 F49 -179.9(11)
F33 C28 C31 C26 -179.4(11)
C29 C28 C31 C26 3(2)
C25 C26 C31 C28 -4(2)
F34 C26 C31 C28 178.5(12)
C25 C26 C31 F49 179.3(11)
F34 C26 C31 F49 1.4(18)
C38 O39 C35 C36 8.7(18)
O39 C35 C36 C37 -21(2)
C35 C36 C37 C38 24(2)
C35 O39 C38 C37 6.4(18)
C36 C37 C38 O39 -20(2)
C44 O41 C40 C42 0.0
O41 C40 C42 C43 0.0
C40 C42 C43 C44 0.0
C42 C43 C44 O41 0.0
C40 O41 C44 C43 0.0
C48 O41B C45 C46 0.0
O41B C45 C46 C47 0.0
C45 C46 C47 C48 0.0
C45 O41B C48 C47 0.0
C46 C47 C48 O41B 0.0
